data_7208204
loop_
_publ_author_name
'Zhang, Zun-Ting'
'Wang, Qiu-Ya'
'Li, Wu-Wu'
'Meng, Qing-Hua'
'Zhang, Xue-Ling'

_publ_section_title
;
 Four 3D metal--organic frameworks derived from barium(ii) and
 isoflavonesulfonate ligands
;
_journal_issue 15
_journal_name_full CrystEngComm
_journal_page_first 5042
_journal_paper_doi 10.1039/c2ce25173f
_journal_volume 14
_journal_year 2012
_chemical_formula_moiety 'C32 H30 Ba O18 S2, 8(H2 O) '
_chemical_formula_sum 'C32 H46 Ba O26 S2'
_chemical_formula_weight 1048.15
_chemical_name_systematic
;
?
;
_space_group_IT_number 2
_symmetry_cell_setting triclinic
_symmetry_space_group_name_Hall '-P 1'
_symmetry_space_group_name_H-M 'P -1'
_atom_sites_solution_hydrogens geom
_atom_sites_solution_primary direct
_atom_sites_solution_secondary difmap
_audit_creation_method SHELXL-97
_cell_angle_alpha 77.246(13)
_cell_angle_beta 84.484(14)
_cell_angle_gamma 70.415(12)
_cell_formula_units_Z 1
_cell_length_a 7.752(7)
_cell_length_b 9.780(8)
_cell_length_c 15.148(13)
_cell_measurement_reflns_used 1505
_cell_measurement_temperature 298(2)
_cell_measurement_theta_max 24.343
_cell_measurement_theta_min 2.823
_cell_volume 1055.0(16)
_computing_cell_refinement 'Bruker SMART'
_computing_data_collection 'Bruker SMART'
_computing_data_reduction 'Bruker SHELXTL'
_computing_molecular_graphics 'Bruker SHELXTL'
_computing_publication_material 'Bruker SHELXTL'
_computing_structure_refinement 'SHELXL-97 (Sheldrick, 1997)'
_computing_structure_solution 'SHELXS-97 (Sheldrick, 1990)'
_diffrn_ambient_temperature 298(2)
_diffrn_measured_fraction_theta_full 0.927
_diffrn_measured_fraction_theta_max 0.927
_diffrn_measurement_device_type 'CCD area detector'
_diffrn_measurement_method 'phi and omega scans'
_diffrn_radiation_monochromator graphite
_diffrn_radiation_source 'fine-focus sealed tube'
_diffrn_radiation_type MoK\a
_diffrn_radiation_wavelength 0.71073
_diffrn_reflns_av_R_equivalents 0.0349
_diffrn_reflns_av_sigmaI/netI 0.0749
_diffrn_reflns_limit_h_max 6
_diffrn_reflns_limit_h_min -9
_diffrn_reflns_limit_k_max 11
_diffrn_reflns_limit_k_min -11
_diffrn_reflns_limit_l_max 14
_diffrn_reflns_limit_l_min -18
_diffrn_reflns_number 4478
_diffrn_reflns_theta_full 25.02
_diffrn_reflns_theta_max 25.02
_diffrn_reflns_theta_min 2.26
_diffrn_standards_decay_% 0
_diffrn_standards_interval_count 100
_diffrn_standards_number 0
_exptl_absorpt_coefficient_mu 1.133
_exptl_absorpt_correction_T_max 0.779
_exptl_absorpt_correction_T_min 0.664
_exptl_absorpt_correction_type multi-scan
_exptl_absorpt_process_details sadabs
_exptl_crystal_colour white
_exptl_crystal_density_diffrn 1.650
_exptl_crystal_density_method 'not measured'
_exptl_crystal_description plate
_exptl_crystal_F_000 534
_exptl_crystal_size_max 0.37
_exptl_crystal_size_mid 0.31
_exptl_crystal_size_min 0.22
_refine_diff_density_max 1.248
_refine_diff_density_min -0.928
_refine_diff_density_rms 0.106
_refine_ls_extinction_method none
_refine_ls_goodness_of_fit_ref 0.956
_refine_ls_hydrogen_treatment mixed
_refine_ls_matrix_type full
_refine_ls_number_parameters 316
_refine_ls_number_reflns 3731
_refine_ls_number_restraints 19
_refine_ls_restrained_S_all 0.953
_refine_ls_R_factor_all 0.0684
_refine_ls_R_factor_gt 0.0506
_refine_ls_shift/su_max 0.000
_refine_ls_shift/su_mean 0.000
_refine_ls_structure_factor_coef Fsqd
_refine_ls_weighting_details 'calc w=1/[\s^2^(Fo^2^)+(0.0601P)^2^+0.0000P] where P=(Fo^2^+2Fc^2^)/3'
_refine_ls_weighting_scheme calc
_refine_ls_wR_factor_gt 0.1084
_refine_ls_wR_factor_ref 0.1150
_reflns_number_gt 2682
_reflns_number_total 3462
_reflns_threshold_expression >2sigma(I)
_cod_data_source_file c2ce25173f.txt
_cod_data_source_block 040226a
_cod_depositor_comments
;
The following automatic conversions were performed:

'_symmetry_cell_setting' value 'Triclinic' changed to 'triclinic'
according to /home/saulius/struct/CIF-dictionaries/cif_core.dic
dictionary named 'cif_core.dic' version 2.4.1 from 2010-06-29.

Automatic conversion script
Id: cif_fix_values 1891 2012-01-12 08:04:46Z andrius 
;
_cod_original_sg_symbol_H-M p-1
_cod_database_code 7208204

loop_
_symmetry_equiv_pos_as_xyz
'x, y, z'
'-x, -y, -z'

loop_
_atom_site_label
_atom_site_type_symbol
_atom_site_fract_x
_atom_site_fract_y
_atom_site_fract_z
_atom_site_U_iso_or_equiv
_atom_site_adp_type
_atom_site_occupancy
_atom_site_symmetry_multiplicity
_atom_site_calc_flag
_atom_site_refinement_flags
Ba1 Ba 1.0000 0.0000 1.0000 0.03871(19) Uani 1 2 d S
O1 O 0.7666(6) 0.8047(4) 0.4034(2) 0.0459(10) Uani 1 1 d .
O2 O 0.6703(5) 0.8198(4) 0.6707(3) 0.0448(10) Uani 1 1 d .
O3 O 0.8545(6) 1.2740(4) 0.3364(3) 0.0506(11) Uani 1 1 d .
O4 O 0.7687(5) 0.1556(4) 0.8112(3) 0.0439(10) Uani 1 1 d D
O5 O 1.1570(5) 0.1050(4) 0.8203(2) 0.0372(9) Uani 1 1 d .
O6 O 0.9965(5) 0.2896(4) 0.9056(2) 0.0433(9) Uani 1 1 d .
O7 O 1.2094(5) 0.3419(4) 0.7849(3) 0.0453(10) Uani 1 1 d .
O8 O 0.6710(6) 0.2023(6) 1.0288(3) 0.0718(14) Uani 1 1 d D
O9 O 1.1944(8) 0.1365(5) 1.0694(4) 0.0793(17) Uani 1 1 d D
O10 O 0.5418(5) 0.0141(5) 0.7901(3) 0.0462(10) Uani 1 1 d D
O11 O 0.4229(6) 0.4177(5) 0.8958(3) 0.0541(11) Uani 1 1 d D
O12 O 0.5430(6) 0.6582(5) 0.8288(3) 0.0526(11) Uani 1 1 d D
O13 O 0.8077(6) 0.5646(5) 0.9549(3) 0.0564(11) Uani 1 1 d D
S1 S 1.08032(17) 0.26425(14) 0.81798(9) 0.0320(3) Uani 1 1 d .
C1 C 0.7571(8) 0.6859(6) 0.4675(4) 0.0418(14) Uani 1 1 d .
H1 H 0.7661 0.6006 0.4471 0.050 Uiso 1 1 calc R
C2 C 0.7363(7) 0.6788(6) 0.5561(4) 0.0332(12) Uani 1 1 d .
C3 C 0.7098(7) 0.8139(6) 0.5900(4) 0.0328(12) Uani 1 1 d .
C4 C 0.7371(7) 0.9355(6) 0.5234(3) 0.0321(12) Uani 1 1 d .
C5 C 0.7407(7) 1.0667(6) 0.5469(4) 0.0403(14) Uani 1 1 d .
H5 H 0.7167 1.0787 0.6066 0.048 Uiso 1 1 calc R
C6 C 0.7787(7) 1.1754(6) 0.4836(4) 0.0418(14) Uani 1 1 d .
H6 H 0.7823 1.2601 0.5007 0.050 Uiso 1 1 calc R
C7 C 0.8128(7) 1.1619(6) 0.3924(4) 0.0381(13) Uani 1 1 d .
C8 C 0.8049(7) 1.0372(6) 0.3671(4) 0.0376(13) Uani 1 1 d .
H8 H 0.8249 1.0271 0.3070 0.045 Uiso 1 1 calc R
C9 C 0.7670(7) 0.9281(6) 0.4323(4) 0.0339(13) Uani 1 1 d .
C10 C 0.7420(7) 0.5379(5) 0.6210(3) 0.0314(12) Uani 1 1 d .
C11 C 0.8865(7) 0.4697(5) 0.6790(3) 0.0311(12) Uani 1 1 d .
H11 H 0.9785 0.5120 0.6758 0.037 Uiso 1 1 calc R
C12 C 0.8993(7) 0.3410(5) 0.7418(3) 0.0285(11) Uani 1 1 d .
C13 C 0.7579(7) 0.2791(5) 0.7466(4) 0.0311(12) Uani 1 1 d .
C14 C 0.6136(7) 0.3467(6) 0.6884(4) 0.0357(13) Uani 1 1 d .
H14 H 0.5212 0.3049 0.6911 0.043 Uiso 1 1 calc R
C15 C 0.6042(7) 0.4751(6) 0.6265(4) 0.0376(13) Uani 1 1 d .
H15 H 0.5052 0.5198 0.5882 0.045 Uiso 1 1 calc R
C16 C 0.9083(10) 1.2594(7) 0.2456(4) 0.0600(18) Uani 1 1 d .
H16A H 0.9342 1.3468 0.2133 0.090 Uiso 1 1 calc R
H16B H 0.8110 1.2470 0.2168 0.090 Uiso 1 1 calc R
H16C H 1.0160 1.1745 0.2454 0.090 Uiso 1 1 calc R
H16 H 0.683(7) 0.113(7) 0.810(5) 0.080 Uiso 1 1 d D
H17 H 0.612(7) 0.229(7) 1.080(2) 0.080 Uiso 1 1 d D
H18 H 0.598(7) 0.251(7) 0.981(2) 0.080 Uiso 1 1 d D
H19 H 1.257(8) 0.100(6) 1.121(3) 0.080 Uiso 1 1 d D
H20 H 1.169(9) 0.2353(15) 1.056(4) 0.080 Uiso 1 1 d D
H21 H 0.4197(19) 0.053(7) 0.796(4) 0.080 Uiso 1 1 d D
H22 H 0.571(7) -0.022(7) 0.739(3) 0.080 Uiso 1 1 d D
H23 H 0.339(6) 0.433(8) 0.941(3) 0.080 Uiso 1 1 d D
H24 H 0.373(7) 0.414(8) 0.846(2) 0.080 Uiso 1 1 d D
H25 H 0.516(9) 0.575(4) 0.832(4) 0.080 Uiso 1 1 d D
H26 H 0.580(9) 0.692(6) 0.7727(18) 0.080 Uiso 1 1 d D
H27 H 0.736(6) 0.580(7) 0.908(3) 0.080 Uiso 1 1 d D
H28 H 0.916(4) 0.496(6) 0.948(4) 0.080 Uiso 1 1 d D

loop_
_atom_site_aniso_label
_atom_site_aniso_U_11
_atom_site_aniso_U_22
_atom_site_aniso_U_33
_atom_site_aniso_U_23
_atom_site_aniso_U_13
_atom_site_aniso_U_12
Ba1 0.0420(3) 0.0328(3) 0.0466(3) -0.0121(2) 0.0033(2) -0.0174(2)
O1 0.074(3) 0.039(2) 0.033(2) -0.0093(18) -0.0038(19) -0.028(2)
O2 0.060(3) 0.043(2) 0.038(2) -0.0164(19) 0.0081(19) -0.021(2)
O3 0.068(3) 0.042(2) 0.047(3) 0.000(2) 0.003(2) -0.032(2)
O4 0.046(2) 0.034(2) 0.057(3) 0.0007(19) -0.007(2) -0.0244(18)
O5 0.038(2) 0.030(2) 0.045(2) -0.0083(17) -0.0013(16) -0.0125(16)
O6 0.060(3) 0.039(2) 0.035(2) -0.0119(17) -0.0003(18) -0.0186(19)
O7 0.041(2) 0.044(2) 0.059(3) 0.000(2) -0.0091(19) -0.0288(19)
O8 0.066(3) 0.070(3) 0.052(3) -0.008(3) 0.009(2) 0.008(2)
O9 0.115(4) 0.045(3) 0.087(4) 0.010(3) -0.058(3) -0.038(3)
O10 0.039(2) 0.051(3) 0.061(3) -0.024(2) -0.0016(19) -0.022(2)
O11 0.060(3) 0.064(3) 0.049(3) -0.019(2) -0.001(2) -0.028(2)
O12 0.065(3) 0.052(3) 0.050(3) -0.015(2) 0.013(2) -0.032(2)
O13 0.053(3) 0.050(3) 0.070(3) -0.022(2) -0.005(2) -0.015(2)
S1 0.0353(8) 0.0276(7) 0.0371(8) -0.0070(6) -0.0036(6) -0.0145(6)
C1 0.060(4) 0.032(3) 0.039(4) -0.010(3) 0.000(3) -0.021(3)
C2 0.038(3) 0.031(3) 0.034(3) -0.007(2) -0.005(2) -0.014(2)
C3 0.029(3) 0.034(3) 0.036(3) -0.010(3) -0.002(2) -0.009(2)
C4 0.032(3) 0.034(3) 0.032(3) -0.008(2) -0.003(2) -0.012(2)
C5 0.046(3) 0.040(3) 0.041(3) -0.014(3) 0.001(3) -0.018(3)
C6 0.044(3) 0.033(3) 0.053(4) -0.009(3) 0.001(3) -0.018(3)
C7 0.038(3) 0.036(3) 0.044(4) -0.007(3) -0.004(3) -0.018(3)
C8 0.041(3) 0.041(3) 0.032(3) -0.004(3) -0.002(2) -0.018(3)
C9 0.031(3) 0.030(3) 0.044(3) -0.005(3) -0.007(2) -0.013(2)
C10 0.038(3) 0.028(3) 0.034(3) -0.014(2) 0.003(2) -0.014(2)
C11 0.034(3) 0.026(3) 0.039(3) -0.010(2) 0.001(2) -0.016(2)
C12 0.035(3) 0.022(3) 0.032(3) -0.007(2) 0.001(2) -0.013(2)
C13 0.039(3) 0.023(3) 0.038(3) -0.009(2) 0.003(2) -0.017(2)
C14 0.035(3) 0.034(3) 0.047(3) -0.013(3) -0.003(3) -0.019(2)
C15 0.040(3) 0.037(3) 0.040(3) -0.013(3) -0.004(3) -0.013(3)
C16 0.080(5) 0.054(4) 0.052(4) 0.005(3) -0.003(4) -0.039(4)

loop_
_atom_type_symbol
_atom_type_description
_atom_type_scat_dispersion_real
_atom_type_scat_dispersion_imag
_atom_type_scat_source
C C 0.0033 0.0016 'International Tables Vol C Tables 4.2.6.8 and 6.1.1.4'
H H 0.0000 0.0000 'International Tables Vol C Tables 4.2.6.8 and 6.1.1.4'
S S 0.1246 0.1234 'International Tables Vol C Tables 4.2.6.8 and 6.1.1.4'
O O 0.0106 0.0060 'International Tables Vol C Tables 4.2.6.8 and 6.1.1.4'
Ba Ba -0.3244 2.2819 'International Tables Vol C Tables 4.2.6.8 and 6.1.1.4'

loop_
_geom_angle_atom_site_label_1
_geom_angle_atom_site_label_2
_geom_angle_atom_site_label_3
_geom_angle
_geom_angle_site_symmetry_1
_geom_angle_site_symmetry_3
O8 Ba1 O8 180.000(1) . 2_757
O8 Ba1 O9 93.80(19) . .
O8 Ba1 O9 86.20(19) 2_757 .
O8 Ba1 O9 86.20(19) . 2_757
O8 Ba1 O9 93.80(19) 2_757 2_757
O9 Ba1 O9 180.0 . 2_757
O8 Ba1 O6 109.52(15) . 2_757
O8 Ba1 O6 70.48(14) 2_757 2_757
O9 Ba1 O6 118.07(13) . 2_757
O9 Ba1 O6 61.93(13) 2_757 2_757
O8 Ba1 O6 70.48(14) . .
O8 Ba1 O6 109.52(14) 2_757 .
O9 Ba1 O6 61.93(13) . .
O9 Ba1 O6 118.07(13) 2_757 .
O6 Ba1 O6 180.000(1) 2_757 .
O8 Ba1 O5 70.55(13) . 2_757
O8 Ba1 O5 109.45(12) 2_757 2_757
O9 Ba1 O5 94.04(15) . 2_757
O9 Ba1 O5 85.96(15) 2_757 2_757
O6 Ba1 O5 48.03(10) 2_757 2_757
O6 Ba1 O5 131.97(10) . 2_757
O8 Ba1 O5 109.45(13) . .
O8 Ba1 O5 70.55(12) 2_757 .
O9 Ba1 O5 85.96(15) . .
O9 Ba1 O5 94.04(15) 2_757 .
O6 Ba1 O5 131.97(10) 2_757 .
O6 Ba1 O5 48.03(10) . .
O5 Ba1 O5 180.000(1) 2_757 .
O8 Ba1 O4 111.99(13) . 2_757
O8 Ba1 O4 68.01(13) 2_757 2_757
O9 Ba1 O4 57.88(12) . 2_757
O9 Ba1 O4 122.12(12) 2_757 2_757
O6 Ba1 O4 60.20(10) 2_757 2_757
O6 Ba1 O4 119.80(10) . 2_757
O5 Ba1 O4 54.47(11) 2_757 2_757
O5 Ba1 O4 125.53(11) . 2_757
O8 Ba1 O4 68.01(13) . .
O8 Ba1 O4 111.99(13) 2_757 .
O9 Ba1 O4 122.12(12) . .
O9 Ba1 O4 57.88(12) 2_757 .
O6 Ba1 O4 119.80(10) 2_757 .
O6 Ba1 O4 60.20(10) . .
O5 Ba1 O4 125.53(11) 2_757 .
O5 Ba1 O4 54.47(11) . .
O4 Ba1 O4 180.0 2_757 .
O8 Ba1 S1 91.63(12) . 2_757
O8 Ba1 S1 88.37(12) 2_757 2_757
O9 Ba1 S1 105.33(12) . 2_757
O9 Ba1 S1 74.67(12) 2_757 2_757
O6 Ba1 S1 23.84(7) 2_757 2_757
O6 Ba1 S1 156.16(7) . 2_757
O5 Ba1 S1 24.41(7) 2_757 2_757
O5 Ba1 S1 155.59(7) . 2_757
O4 Ba1 S1 51.51(8) 2_757 2_757
O4 Ba1 S1 128.49(8) . 2_757
O8 Ba1 S1 88.37(12) . .
O8 Ba1 S1 91.63(12) 2_757 .
O9 Ba1 S1 74.67(12) . .
O9 Ba1 S1 105.33(12) 2_757 .
O6 Ba1 S1 156.16(7) 2_757 .
O6 Ba1 S1 23.84(7) . .
O5 Ba1 S1 155.59(7) 2_757 .
O5 Ba1 S1 24.41(7) . .
O4 Ba1 S1 128.49(8) 2_757 .
O4 Ba1 S1 51.51(8) . .
S1 Ba1 S1 180.0 2_757 .
C1 O1 C9 117.6(4) . .
C7 O3 C16 118.2(5) . .
C13 O4 Ba1 133.9(3) . .
C13 O4 H16 116(4) . .
Ba1 O4 H16 109(4) . .
S1 O5 Ba1 98.04(17) . .
S1 O6 Ba1 103.30(19) . .
Ba1 O8 H17 132(4) . .
Ba1 O8 H18 119(4) . .
H17 O8 H18 109(5) . .
Ba1 O9 H19 125(4) . .
Ba1 O9 H20 122(4) . .
H19 O9 H20 109(5) . .
H21 O10 H22 110(5) . .
H23 O11 H24 111(3) . .
H25 O12 H26 112(3) . .
H27 O13 H28 110(5) . .
O7 S1 O6 114.1(2) . .
O7 S1 O5 113.0(2) . .
O6 S1 O5 109.7(2) . .
O7 S1 C12 105.6(2) . .
O6 S1 C12 105.1(2) . .
O5 S1 C12 108.9(2) . .
O7 S1 Ba1 141.51(16) . .
O6 S1 Ba1 52.85(16) . .
O5 S1 Ba1 57.55(15) . .
C12 S1 Ba1 112.74(18) . .
C2 C1 O1 126.7(5) . .
C2 C1 H1 116.6 . .
O1 C1 H1 116.6 . .
C1 C2 C3 118.0(5) . .
C1 C2 C10 121.9(5) . .
C3 C2 C10 120.1(5) . .
O2 C3 C4 123.5(5) . .
O2 C3 C2 121.5(5) . .
C4 C3 C2 115.0(5) . .
C9 C4 C5 116.3(5) . .
C9 C4 C3 121.5(5) . .
C5 C4 C3 122.2(5) . .
C6 C5 C4 120.9(5) . .
C6 C5 H5 119.6 . .
C4 C5 H5 119.6 . .
C5 C6 C7 121.0(5) . .
C5 C6 H6 119.5 . .
C7 C6 H6 119.5 . .
O3 C7 C8 124.8(5) . .
O3 C7 C6 115.8(5) . .
C8 C7 C6 119.4(5) . .
C9 C8 C7 118.8(5) . .
C9 C8 H8 120.6 . .
C7 C8 H8 120.6 . .
O1 C9 C8 116.0(5) . .
O1 C9 C4 120.3(5) . .
C8 C9 C4 123.6(5) . .
C11 C10 C15 118.7(5) . .
C11 C10 C2 119.1(5) . .
C15 C10 C2 122.2(5) . .
C10 C11 C12 122.4(5) . .
C10 C11 H11 118.8 . .
C12 C11 H11 118.8 . .
C11 C12 C13 118.2(4) . .
C11 C12 S1 120.4(4) . .
C13 C12 S1 121.3(4) . .
O4 C13 C14 122.9(5) . .
O4 C13 C12 117.5(4) . .
C14 C13 C12 119.6(5) . .
C15 C14 C13 121.0(5) . .
C15 C14 H14 119.5 . .
C13 C14 H14 119.5 . .
C14 C15 C10 120.2(5) . .
C14 C15 H15 119.9 . .
C10 C15 H15 119.9 . .
O3 C16 H16A 109.5 . .
O3 C16 H16B 109.5 . .
H16A C16 H16B 109.5 . .
O3 C16 H16C 109.5 . .
H16A C16 H16C 109.5 . .
H16B C16 H16C 109.5 . .

loop_
_geom_bond_atom_site_label_1
_geom_bond_atom_site_label_2
_geom_bond_distance
_geom_bond_site_symmetry_2
Ba1 O8 2.720(4) .
Ba1 O8 2.720(4) 2_757
Ba1 O9 2.726(5) .
Ba1 O9 2.726(5) 2_757
Ba1 O6 2.869(4) 2_757
Ba1 O6 2.869(4) .
Ba1 O5 2.985(4) 2_757
Ba1 O5 2.985(4) .
Ba1 O4 3.308(4) 2_757
Ba1 O4 3.308(4) .
Ba1 S1 3.503(2) 2_757
Ba1 S1 3.503(2) .
O1 C1 1.358(6) .
O1 C9 1.373(6) .
O2 C3 1.240(6) .
O3 C7 1.342(7) .
O3 C16 1.422(7) .
O4 C13 1.360(6) .
O4 H16 0.900(10) .
O5 S1 1.462(4) .
O6 S1 1.455(4) .
O7 S1 1.440(4) .
O8 H17 0.898(10) .
O8 H18 0.897(10) .
O9 H19 0.898(10) .
O9 H20 0.897(10) .
O10 H21 0.898(10) .
O10 H22 0.898(10) .
O11 H23 0.894(10) .
O11 H24 0.893(10) .
O12 H25 0.895(10) .
O12 H26 0.896(10) .
O13 H27 0.898(10) .
O13 H28 0.896(10) .
S1 C12 1.757(5) .
C1 C2 1.327(7) .
C1 H1 0.9300 .
C2 C3 1.466(7) .
C2 C10 1.495(7) .
C3 C4 1.441(7) .
C4 C9 1.391(7) .
C4 C5 1.415(7) .
C5 C6 1.357(8) .
C5 H5 0.9300 .
C6 C7 1.408(8) .
C6 H6 0.9300 .
C7 C8 1.378(7) .
C8 C9 1.375(8) .
C8 H8 0.9300 .
C10 C11 1.379(7) .
C10 C15 1.388(7) .
C11 C12 1.380(7) .
C11 H11 0.9300 .
C12 C13 1.409(7) .
C13 C14 1.379(7) .
C14 C15 1.376(7) .
C14 H14 0.9300 .
C15 H15 0.9300 .
C16 H16A 0.9600 .
C16 H16B 0.9600 .
C16 H16C 0.9600 .
